data_4510730
loop_
_publ_author_name
'Zhang, Xin'
'Hou, Lei'
'Liu, Bo'
'Cui, Lin'
'Wang, Yao-Yu'
'Wu, Biao'

_publ_section_title
;
 Syntheses, Structures, and Luminescent Properties of Six New Zinc(II)
 Coordination Polymers Constructed by Flexible Tetracarboxylate and
 Various Pyridine Ligands
;
_journal_issue 7
_journal_name_full 'Crystal Growth &amp; Design'
_journal_page_first 3177
_journal_paper_doi 10.1021/cg400579w
_journal_volume 13
_journal_year 2013
_chemical_formula_sum 'C36 H25 N4 O12 Zn2'
_chemical_formula_weight 836.34
_chemical_name_systematic
; 
 ? 
;
_space_group_IT_number 14
_symmetry_cell_setting monoclinic
_symmetry_space_group_name_Hall '-P 2ybc'
_symmetry_space_group_name_H-M 'P 1 21/c 1'
_atom_sites_solution_hydrogens geom
_atom_sites_solution_primary direct
_atom_sites_solution_secondary difmap
_audit_creation_method SHELXL-97
_cell_angle_alpha 90.00
_cell_angle_beta 101.71(3)
_cell_angle_gamma 90.00
_cell_formula_units_Z 4
_cell_length_a 19.67(3)
_cell_length_b 9.540(12)
_cell_length_c 18.23(2)
_cell_measurement_temperature 296(2)
_cell_volume 3350(8)
_computing_structure_refinement 'SHELXL-97 (Sheldrick, 1997)'
_computing_structure_solution 'SHELXS-97 (Sheldrick, 1990)'
_diffrn_ambient_temperature 296(2)
_diffrn_measured_fraction_theta_full 0.989
_diffrn_measured_fraction_theta_max 0.989
_diffrn_radiation_monochromator graphite
_diffrn_radiation_source 'fine-focus sealed tube'
_diffrn_radiation_type MoK\a
_diffrn_radiation_wavelength 0.71073
_diffrn_reflns_av_R_equivalents 0.0866
_diffrn_reflns_av_sigmaI/netI 0.1106
_diffrn_reflns_limit_h_max 24
_diffrn_reflns_limit_h_min -23
_diffrn_reflns_limit_k_max 8
_diffrn_reflns_limit_k_min -11
_diffrn_reflns_limit_l_max 17
_diffrn_reflns_limit_l_min -22
_diffrn_reflns_number 17515
_diffrn_reflns_theta_full 26.00
_diffrn_reflns_theta_max 26.00
_diffrn_reflns_theta_min 2.28
_exptl_absorpt_coefficient_mu 1.507
_exptl_absorpt_correction_T_max 0.7526
_exptl_absorpt_correction_T_min 0.7045
_exptl_absorpt_correction_type multi-scan
_exptl_absorpt_process_details sadabs
_exptl_crystal_colour yellow
_exptl_crystal_density_diffrn 1.658
_exptl_crystal_density_method 'not measured'
_exptl_crystal_description sheet
_exptl_crystal_F_000 1700
_exptl_crystal_size_max 0.25
_exptl_crystal_size_mid 0.25
_exptl_crystal_size_min 0.20
_refine_diff_density_max 1.071
_refine_diff_density_min -0.990
_refine_diff_density_rms 0.131
_refine_ls_extinction_method none
_refine_ls_goodness_of_fit_ref 1.117
_refine_ls_hydrogen_treatment constr
_refine_ls_matrix_type full
_refine_ls_number_parameters 471
_refine_ls_number_reflns 6513
_refine_ls_number_restraints 0
_refine_ls_restrained_S_all 1.117
_refine_ls_R_factor_all 0.1285
_refine_ls_R_factor_gt 0.0724
_refine_ls_shift/su_max 0.000
_refine_ls_shift/su_mean 0.000
_refine_ls_structure_factor_coef Fsqd
_refine_ls_weighting_details 'calc w=1/[\s^2^(Fo^2^)+(0.0029P)^2^+16.4575P] where P=(Fo^2^+2Fc^2^)/3'
_refine_ls_weighting_scheme calc
_refine_ls_wR_factor_gt 0.1573
_refine_ls_wR_factor_ref 0.1841
_reflns_number_gt 3827
_reflns_number_total 6513
_reflns_threshold_expression >2sigma(I)
_cod_data_source_file cg400579w_si_002.cif
_cod_data_source_block complex-6
_cod_depositor_comments
;
The following automatic conversions were performed:

'_symmetry_cell_setting' value 'Monoclinic' changed to 'monoclinic'
according to
/usr/data/users/saulius/automatic-downloads/retrospective/ACS/lib/dictionaries/cif_core.dic
dictionary named 'cif_core.dic' version 2.4.2 from 2011-04-26.

Automatic conversion script
Id: cif_fix_values 2281 2013-09-26 08:29:07Z andrius 
;
_cod_original_sg_symbol_H-M P2(1)/c
_cod_database_code 4510730

loop_
_symmetry_equiv_pos_as_xyz
'x, y, z'
'-x, y+1/2, -z+1/2'
'-x, -y, -z'
'x, -y-1/2, z-1/2'

loop_
_atom_site_label
_atom_site_type_symbol
_atom_site_fract_x
_atom_site_fract_y
_atom_site_fract_z
_atom_site_U_iso_or_equiv
_atom_site_adp_type
_atom_site_occupancy
_atom_site_symmetry_multiplicity
_atom_site_calc_flag
_atom_site_refinement_flags
Zn1 Zn 0.35746(5) 0.38590(8) 0.14521(4) 0.0360(2) Uani 1 1 d .
Zn2 Zn 0.20090(5) 0.44418(10) 0.00101(5) 0.0490(3) Uani 1 1 d .
O1 O 0.2701(3) 0.3839(5) 0.1871(3) 0.0440(12) Uani 1 1 d .
O2 O 0.1787(3) 0.3889(6) 0.0942(3) 0.0534(15) Uani 1 1 d .
O3 O 0.2066(3) 0.1693(5) 0.4153(2) 0.0430(13) Uani 1 1 d .
O4 O 0.1029(4) 0.2051(7) 0.4347(3) 0.082(2) Uani 1 1 d .
O5 O -0.3426(4) -0.2471(5) -0.0680(3) 0.071(2) Uani 1 1 d .
O6 O -0.3637(4) -0.1104(6) -0.1640(3) 0.071(2) Uani 1 1 d .
O7 O -0.3617(3) 0.4126(5) -0.1171(3) 0.0500(15) Uani 1 1 d .
O8 O -0.2906(3) 0.4683(5) -0.0145(3) 0.0446(13) Uani 1 1 d .
O9 O 0.4671(6) 0.3899(12) 0.1097(7) 0.161(4) Uani 1 1 d .
N1 N -0.0034(3) 0.5406(7) 0.2334(3) 0.0462(16) Uani 1 1 d .
H1 H -0.0108 0.5895 0.1929 0.055 Uiso 1 1 calc R
N2 N -0.2865(4) 0.0657(6) 0.1560(3) 0.0521(18) Uani 1 1 d .
H2 H -0.2748 -0.0174 0.1720 0.063 Uiso 1 1 calc R
N4 N 0.1352(4) 0.6089(8) -0.0118(4) 0.0517(17) Uani 1 1 d .
N5 N 0.4161(3) 0.4114(6) 0.2490(3) 0.0399(15) Uani 1 1 d .
C1 C 0.2079(4) 0.3856(7) 0.1616(4) 0.0383(17) Uani 1 1 d .
C2 C 0.1609(3) 0.3860(7) 0.2150(3) 0.0288(14) Uani 1 1 d .
C3 C 0.1784(3) 0.3151(7) 0.2818(3) 0.0283(15) Uani 1 1 d .
H3 H 0.2210 0.2699 0.2944 0.034 Uiso 1 1 calc R
C4 C 0.1332(3) 0.3109(7) 0.3295(3) 0.0292(15) Uani 1 1 d .
C5 C 0.0728(4) 0.3831(7) 0.3146(4) 0.0346(16) Uani 1 1 d .
H5 H 0.0432 0.3805 0.3483 0.041 Uiso 1 1 calc R
C6 C 0.0547(4) 0.4609(7) 0.2495(4) 0.0371(17) Uani 1 1 d .
C7 C 0.0986(4) 0.4565(7) 0.1995(4) 0.0327(16) Uani 1 1 d .
H7 H 0.0858 0.5027 0.1539 0.039 Uiso 1 1 calc R
C8 C 0.1470(4) 0.2241(8) 0.3978(4) 0.0411(18) Uani 1 1 d .
C9 C -0.0528(4) 0.5473(8) 0.2804(4) 0.0461(19) Uani 1 1 d .
H9A H -0.0723 0.6410 0.2773 0.055 Uiso 1 1 calc R
H9B H -0.0287 0.5325 0.3318 0.055 Uiso 1 1 calc R
C10 C -0.1100(4) 0.4460(8) 0.2628(4) 0.0385(17) Uani 1 1 d .
C11 C -0.1692(4) 0.4656(9) 0.2905(5) 0.056(2) Uani 1 1 d .
H11 H -0.1713 0.5414 0.3221 0.067 Uiso 1 1 calc R
C12 C -0.2246(5) 0.3791(10) 0.2737(5) 0.062(2) Uani 1 1 d .
H12 H -0.2637 0.3963 0.2937 0.074 Uiso 1 1 calc R
C13 C -0.2237(4) 0.2651(8) 0.2268(4) 0.0419(18) Uani 1 1 d .
C14 C -0.1657(4) 0.2446(8) 0.1989(4) 0.0440(19) Uani 1 1 d .
H14 H -0.1636 0.1685 0.1675 0.053 Uiso 1 1 calc R
C15 C -0.1103(4) 0.3328(8) 0.2158(4) 0.0455(19) Uani 1 1 d .
H15 H -0.0716 0.3162 0.1950 0.055 Uiso 1 1 calc R
C16 C -0.2861(4) 0.1738(8) 0.2099(4) 0.0454(19) Uani 1 1 d .
H16A H -0.2921 0.1305 0.2563 0.055 Uiso 1 1 calc R
H16B H -0.3263 0.2331 0.1926 0.055 Uiso 1 1 calc R
C17 C -0.3046(4) 0.0865(7) 0.0797(4) 0.0394(18) Uani 1 1 d .
C18 C -0.3145(4) -0.0265(7) 0.0308(4) 0.0394(18) Uani 1 1 d .
H18 H -0.3075 -0.1172 0.0495 0.047 Uiso 1 1 calc R
C19 C -0.3343(4) -0.0054(7) -0.0439(4) 0.0360(17) Uani 1 1 d .
C20 C -0.3432(4) 0.1264(7) -0.0735(4) 0.0359(17) Uani 1 1 d .
H20 H -0.3588 0.1400 -0.1246 0.043 Uiso 1 1 calc R
C21 C -0.3286(4) 0.2379(6) -0.0256(4) 0.0303(15) Uani 1 1 d .
C22 C -0.3101(4) 0.2187(7) 0.0501(4) 0.0359(17) Uani 1 1 d .
H22 H -0.3013 0.2960 0.0817 0.043 Uiso 1 1 calc R
C23 C -0.3476(4) -0.1278(8) -0.0971(5) 0.047(2) Uani 1 1 d .
C24 C -0.3268(4) 0.3819(7) -0.0546(4) 0.0319(15) Uani 1 1 d .
C25 C 0.0692(5) 0.5939(11) -0.0332(6) 0.074(3) Uani 1 1 d .
H25 H 0.0527 0.5057 -0.0498 0.089 Uiso 1 1 calc R
C26 C 0.0212(5) 0.6984(12) -0.0333(6) 0.078(3) Uani 1 1 d .
H26 H -0.0258 0.6798 -0.0499 0.094 Uiso 1 1 calc R
C27 C 0.0422(4) 0.8265(11) -0.0096(5) 0.055(2) Uani 1 1 d .
C28 C 0.1103(6) 0.8413(13) 0.0113(8) 0.110(5) Uani 1 1 d .
H28 H 0.1282 0.9280 0.0289 0.132 Uiso 1 1 calc R
C29 C 0.1548(5) 0.7349(13) 0.0077(8) 0.112(5) Uani 1 1 d .
H29 H 0.2021 0.7534 0.0201 0.135 Uiso 1 1 calc R
C30 C -0.0080(5) 0.9377(9) -0.0075(5) 0.064(3) Uani 1 1 d .
H30 H -0.0549 0.9144 -0.0181 0.077 Uiso 1 1 calc R
C31 C 0.4388(5) 0.5338(10) 0.2733(5) 0.070(3) Uani 1 1 d .
H31 H 0.4354 0.6072 0.2392 0.084 Uiso 1 1 calc R
C32 C 0.4673(6) 0.5595(13) 0.3464(6) 0.095(4) Uani 1 1 d .
H32 H 0.4821 0.6498 0.3608 0.114 Uiso 1 1 calc R
C33 C 0.4745(5) 0.4597(16) 0.3974(5) 0.079(3) Uani 1 1 d .
C34 C 0.4519(9) 0.3416(16) 0.3730(6) 0.136(7) Uani 1 1 d .
H34 H 0.4552 0.2679 0.4069 0.163 Uiso 1 1 calc R
C35 C 0.4226(7) 0.3146(11) 0.2989(5) 0.098(4) Uani 1 1 d .
H35 H 0.4071 0.2245 0.2848 0.117 Uiso 1 1 calc R
C36 C 0.5010(10) 0.443(2) 0.4821(12) 0.057(5) Uiso 0.50 1 d P
C36' C 0.4961(10) 0.462(2) 0.5291(11) 0.061(5) Uiso 0.50 1 d P
O10 O 0.4161(7) 0.9415(13) 0.2941(7) 0.170(4) Uiso 1 1 d .
O11 O 0.3318(8) 0.0693(15) 0.3698(8) 0.200(6) Uiso 1 1 d .
O12 O 0.4597(13) 0.479(3) 0.9705(14) 0.347(12) Uiso 1 1 d .

loop_
_atom_site_aniso_label
_atom_site_aniso_U_11
_atom_site_aniso_U_22
_atom_site_aniso_U_33
_atom_site_aniso_U_23
_atom_site_aniso_U_13
_atom_site_aniso_U_12
Zn1 0.0539(6) 0.0238(4) 0.0273(4) 0.0003(3) 0.0011(4) -0.0008(4)
Zn2 0.0638(7) 0.0608(6) 0.0248(4) -0.0153(4) 0.0143(4) -0.0222(5)
O1 0.039(3) 0.052(3) 0.045(3) 0.001(3) 0.015(3) -0.001(3)
O2 0.053(4) 0.085(4) 0.024(3) -0.001(3) 0.012(2) -0.009(3)
O3 0.042(3) 0.058(3) 0.027(3) 0.014(2) 0.003(2) 0.005(3)
O4 0.097(5) 0.103(5) 0.062(4) 0.052(4) 0.051(4) 0.039(4)
O5 0.140(6) 0.021(3) 0.060(4) -0.012(3) 0.041(4) -0.011(3)
O6 0.118(6) 0.039(3) 0.049(4) -0.017(3) -0.003(4) 0.000(3)
O7 0.078(4) 0.030(3) 0.037(3) 0.004(2) 0.000(3) -0.009(3)
O8 0.050(3) 0.029(3) 0.050(3) -0.005(2) -0.002(3) -0.010(2)
O9 0.145(10) 0.176(10) 0.177(11) -0.002(8) 0.069(8) 0.023(8)
N1 0.043(4) 0.051(4) 0.046(4) 0.022(3) 0.012(3) 0.019(3)
N2 0.085(5) 0.030(3) 0.036(4) 0.006(3) 0.001(3) 0.004(3)
N4 0.049(5) 0.059(4) 0.048(4) -0.009(3) 0.012(3) -0.008(4)
N5 0.037(4) 0.044(4) 0.034(3) 0.000(3) -0.003(3) 0.003(3)
C1 0.059(5) 0.027(3) 0.030(4) 0.002(3) 0.010(4) -0.009(4)
C2 0.030(4) 0.030(3) 0.027(3) -0.003(3) 0.006(3) -0.008(3)
C3 0.022(4) 0.034(4) 0.026(3) 0.001(3) 0.000(3) -0.002(3)
C4 0.031(4) 0.031(4) 0.024(3) 0.006(3) 0.001(3) -0.002(3)
C5 0.042(4) 0.034(4) 0.027(3) 0.007(3) 0.005(3) 0.001(3)
C6 0.041(4) 0.036(4) 0.034(4) 0.005(3) 0.005(3) 0.003(3)
C7 0.032(4) 0.035(4) 0.030(4) 0.009(3) 0.004(3) -0.002(3)
C8 0.041(5) 0.051(5) 0.030(4) 0.014(3) 0.004(3) 0.007(4)
C9 0.050(5) 0.041(4) 0.045(4) 0.003(4) 0.004(4) 0.009(4)
C10 0.042(4) 0.040(4) 0.034(4) 0.005(3) 0.006(3) 0.008(4)
C11 0.047(5) 0.055(5) 0.067(6) -0.020(4) 0.016(4) -0.007(4)
C12 0.056(6) 0.075(6) 0.065(6) -0.018(5) 0.037(5) -0.010(5)
C13 0.051(5) 0.047(5) 0.026(4) 0.002(3) 0.004(3) 0.003(4)
C14 0.043(5) 0.046(4) 0.043(4) 0.002(4) 0.009(4) 0.009(4)
C15 0.042(5) 0.051(5) 0.047(5) 0.004(4) 0.019(4) 0.013(4)
C16 0.059(5) 0.045(4) 0.032(4) 0.008(3) 0.008(4) 0.002(4)
C17 0.049(5) 0.026(4) 0.037(4) 0.002(3) -0.003(3) 0.007(3)
C18 0.054(5) 0.019(3) 0.044(4) 0.006(3) 0.005(4) 0.005(3)
C19 0.052(5) 0.020(3) 0.038(4) -0.007(3) 0.012(3) -0.002(3)
C20 0.051(5) 0.023(3) 0.030(4) -0.003(3) -0.001(3) -0.004(3)
C21 0.041(4) 0.018(3) 0.030(3) 0.001(3) 0.004(3) 0.002(3)
C22 0.049(5) 0.023(3) 0.031(4) 0.001(3) -0.001(3) 0.002(3)
C23 0.058(5) 0.027(4) 0.058(5) -0.013(4) 0.016(4) -0.008(4)
C24 0.048(4) 0.021(3) 0.027(4) 0.002(3) 0.009(3) 0.001(3)
C25 0.057(7) 0.065(6) 0.095(8) -0.021(6) 0.003(6) -0.009(5)
C26 0.042(6) 0.084(8) 0.103(8) -0.008(7) 0.003(5) -0.004(6)
C27 0.038(5) 0.082(7) 0.049(5) 0.000(5) 0.020(4) 0.001(5)
C28 0.066(8) 0.084(8) 0.181(14) -0.054(9) 0.026(8) -0.012(7)
C29 0.026(5) 0.098(9) 0.209(15) -0.049(10) 0.015(7) 0.009(6)
C30 0.060(6) 0.074(6) 0.058(6) 0.001(5) 0.012(5) -0.006(6)
C31 0.076(7) 0.060(6) 0.057(6) -0.004(5) -0.022(5) -0.006(5)
C32 0.102(10) 0.092(8) 0.069(8) -0.049(7) -0.032(7) 0.008(7)
C33 0.042(5) 0.154(11) 0.036(5) -0.025(7) -0.004(4) 0.003(7)
C34 0.210(18) 0.135(12) 0.038(6) 0.027(7) -0.033(8) -0.046(12)
C35 0.166(12) 0.065(7) 0.039(5) 0.014(5) -0.034(6) -0.021(7)

loop_
_atom_type_symbol
_atom_type_description
_atom_type_scat_dispersion_real
_atom_type_scat_dispersion_imag
_atom_type_scat_source
C C 0.0033 0.0016 'International Tables Vol C Tables 4.2.6.8 and 6.1.1.4'
H H 0.0000 0.0000 'International Tables Vol C Tables 4.2.6.8 and 6.1.1.4'
N N 0.0061 0.0033 'International Tables Vol C Tables 4.2.6.8 and 6.1.1.4'
O O 0.0106 0.0060 'International Tables Vol C Tables 4.2.6.8 and 6.1.1.4'
Zn Zn 0.2839 1.4301 'International Tables Vol C Tables 4.2.6.8 and 6.1.1.4'

loop_
_geom_angle_atom_site_label_1
_geom_angle_atom_site_label_2
_geom_angle_atom_site_label_3
_geom_angle
_geom_angle_site_symmetry_1
_geom_angle_site_symmetry_3
O5 Zn1 O7 119.1(2) 3 3_565
O5 Zn1 O1 104.9(3) 3 .
O7 Zn1 O1 100.9(2) 3_565 .
O5 Zn1 N5 138.2(3) 3 .
O7 Zn1 N5 94.5(2) 3_565 .
O1 Zn1 N5 90.8(2) . .
O5 Zn1 O9 79.7(4) 3 .
O7 Zn1 O9 80.1(3) 3_565 .
O1 Zn1 O9 173.7(3) . .
N5 Zn1 O9 82.9(4) . .
O2 Zn2 O8 112.0(2) . 3_565
O2 Zn2 O3 128.9(3) . 4_565
O8 Zn2 O3 98.4(2) 3_565 4_565
O2 Zn2 N4 93.5(3) . .
O8 Zn2 N4 103.1(3) 3_565 .
O3 Zn2 N4 119.1(2) 4_565 .
O2 Zn2 C8 110.4(3) . 4_565
O8 Zn2 C8 127.2(2) 3_565 4_565
O3 Zn2 C8 29.0(2) 4_565 4_565
N4 Zn2 C8 104.2(3) . 4_565
C1 O1 Zn1 136.3(5) . .
C1 O2 Zn2 137.7(5) . .
C8 O3 Zn2 103.5(5) . 4_566
C23 O5 Zn1 109.4(5) . 3
C24 O7 Zn1 114.8(4) . 3_565
C24 O8 Zn2 140.7(5) . 3_565
C6 N1 C9 123.0(6) . .
C6 N1 H1 118.5 . .
C9 N1 H1 118.5 . .
C17 N2 C16 123.8(6) . .
C17 N2 H2 118.1 . .
C16 N2 H2 118.1 . .
C25 N4 C29 114.4(8) . .
C25 N4 Zn2 122.1(7) . .
C29 N4 Zn2 123.1(6) . .
C35 N5 C31 115.4(8) . .
C35 N5 Zn1 122.1(6) . .
C31 N5 Zn1 121.3(5) . .
O1 C1 O2 127.1(7) . .
O1 C1 C2 117.7(6) . .
O2 C1 C2 115.2(7) . .
C3 C2 C7 118.4(6) . .
C3 C2 C1 120.4(6) . .
C7 C2 C1 121.2(6) . .
C4 C3 C2 120.0(6) . .
C4 C3 H3 120.0 . .
C2 C3 H3 120.0 . .
C5 C4 C3 121.1(6) . .
C5 C4 C8 117.3(6) . .
C3 C4 C8 121.6(6) . .
C4 C5 C6 120.5(7) . .
C4 C5 H5 119.7 . .
C6 C5 H5 119.7 . .
N1 C6 C7 119.3(6) . .
N1 C6 C5 123.0(7) . .
C7 C6 C5 117.7(7) . .
C2 C7 C6 122.0(6) . .
C2 C7 H7 119.0 . .
C6 C7 H7 119.0 . .
O4 C8 O3 121.9(7) . .
O4 C8 C4 121.5(7) . .
O3 C8 C4 116.6(7) . .
O4 C8 Zn2 74.5(4) . 4_566
O3 C8 Zn2 47.5(3) . 4_566
C4 C8 Zn2 163.7(6) . 4_566
N1 C9 C10 115.2(7) . .
N1 C9 H9A 108.5 . .
C10 C9 H9A 108.5 . .
N1 C9 H9B 108.5 . .
C10 C9 H9B 108.5 . .
H9A C9 H9B 107.5 . .
C11 C10 C15 116.0(7) . .
C11 C10 C9 119.9(7) . .
C15 C10 C9 124.0(7) . .
C12 C11 C10 122.5(8) . .
C12 C11 H11 118.7 . .
C10 C11 H11 118.7 . .
C11 C12 C13 120.6(8) . .
C11 C12 H12 119.7 . .
C13 C12 H12 119.7 . .
C14 C13 C12 117.6(8) . .
C14 C13 C16 124.1(7) . .
C12 C13 C16 118.4(7) . .
C13 C14 C15 121.5(8) . .
C13 C14 H14 119.3 . .
C15 C14 H14 119.3 . .
C14 C15 C10 121.9(8) . .
C14 C15 H15 119.1 . .
C10 C15 H15 119.1 . .
N2 C16 C13 117.2(7) . .
N2 C16 H16A 108.0 . .
C13 C16 H16A 108.0 . .
N2 C16 H16B 108.0 . .
C13 C16 H16B 108.0 . .
H16A C16 H16B 107.2 . .
C22 C17 N2 121.0(6) . .
C22 C17 C18 118.3(7) . .
N2 C17 C18 120.6(6) . .
C19 C18 C17 120.3(6) . .
C19 C18 H18 119.8 . .
C17 C18 H18 119.8 . .
C18 C19 C20 121.4(6) . .
C18 C19 C23 120.6(6) . .
C20 C19 C23 118.0(7) . .
C19 C20 C21 118.1(6) . .
C19 C20 H20 121.0 . .
C21 C20 H20 121.0 . .
C22 C21 C20 121.2(6) . .
C22 C21 C24 117.8(6) . .
C20 C21 C24 120.8(6) . .
C21 C22 C17 120.4(6) . .
C21 C22 H22 119.8 . .
C17 C22 H22 119.8 . .
O6 C23 O5 122.3(7) . .
O6 C23 C19 121.3(7) . .
O5 C23 C19 116.4(7) . .
O8 C24 O7 122.2(6) . .
O8 C24 C21 117.7(6) . .
O7 C24 C21 120.1(6) . .
N4 C25 C26 124.8(9) . .
N4 C25 H25 117.6 . .
C26 C25 H25 117.6 . .
C27 C26 C25 119.9(9) . .
C27 C26 H26 120.1 . .
C25 C26 H26 120.1 . .
C28 C27 C26 114.7(10) . .
C28 C27 C30 124.6(10) . .
C26 C27 C30 120.7(9) . .
C27 C28 C29 122.2(11) . .
C27 C28 H28 118.9 . .
C29 C28 H28 118.9 . .
N4 C29 C28 123.7(10) . .
N4 C29 H29 118.2 . .
C28 C29 H29 118.2 . .
C30 C30 C27 123.9(13) 3_575 .
C30 C30 H30 118.1 3_575 .
C27 C30 H30 118.1 . .
N5 C31 C32 122.9(10) . .
N5 C31 H31 118.6 . .
C32 C31 H31 118.6 . .
C33 C32 C31 121.7(11) . .
C33 C32 H32 119.2 . .
C31 C32 H32 119.2 . .
C34 C33 C32 114.6(9) . .
C34 C33 C36 106.9(14) . .
C32 C33 C36 138.5(14) . .
C34 C33 C36' 141.9(14) . 3_666
C32 C33 C36' 103.2(13) . 3_666
C36 C33 C36' 35.3(7) . 3_666
C33 C34 C35 124.1(12) . .
C33 C34 H34 117.9 . .
C35 C34 H34 117.9 . .
N5 C35 C34 121.3(10) . .
N5 C35 H35 119.3 . .
C34 C35 H35 119.3 . .
C36' C36 C36' 92(3) . 3_666
C36' C36 C36 47.3(18) . 3_666
C36' C36 C36 45.1(17) 3_666 3_666
C36' C36 C33 149(2) . .
C36' C36 C33 73(2) 3_666 .
C36 C36 C33 113(2) 3_666 .
C36 C36' C36 88(3) . 3_666
C36 C36' C36' 44.8(18) . 3_666
C36 C36' C36' 42.8(17) 3_666 3_666
C36 C36' C33 146(3) . 3_666
C36 C36' C33 72(2) 3_666 3_666
C36' C36' C33 110(2) 3_666 3_666

loop_
_geom_bond_atom_site_label_1
_geom_bond_atom_site_label_2
_geom_bond_distance
_geom_bond_site_symmetry_2
Zn1 O5 1.912(5) 3
Zn1 O7 1.995(5) 3_565
Zn1 O1 2.016(6) .
Zn1 N5 2.021(6) .
Zn1 O9 2.375(12) .
Zn2 O2 1.912(5) .
Zn2 O8 1.922(6) 3_565
Zn2 O3 1.923(5) 4_565
Zn2 N4 2.018(8) .
Zn2 C8 2.536(7) 4_565
O1 C1 1.217(9) .
O2 C1 1.247(8) .
O3 C8 1.265(9) .
O3 Zn2 1.923(5) 4_566
O4 C8 1.213(9) .
O5 C23 1.251(9) .
O5 Zn1 1.912(5) 3
O6 C23 1.209(10) .
O7 C24 1.240(8) .
O7 Zn1 1.995(5) 3_565
O8 C24 1.229(8) .
O8 Zn2 1.922(6) 3_565
N1 C6 1.355(9) .
N1 C9 1.420(10) .
N1 H1 0.8600 .
N2 C17 1.379(9) .
N2 C16 1.423(9) .
N2 H2 0.8600 .
N4 C25 1.285(11) .
N4 C29 1.290(12) .
N5 C35 1.284(10) .
N5 C31 1.295(10) .
C1 C2 1.474(10) .
C2 C3 1.373(9) .
C2 C7 1.376(9) .
C3 C4 1.364(9) .
C3 H3 0.9300 .
C4 C5 1.352(9) .
C4 C8 1.474(9) .
C5 C6 1.384(9) .
C5 H5 0.9300 .
C6 C7 1.377(10) .
C7 H7 0.9300 .
C8 Zn2 2.536(7) 4_566
C9 C10 1.469(11) .
C9 H9A 0.9700 .
C9 H9B 0.9700 .
C10 C11 1.375(11) .
C10 C15 1.378(10) .
C11 C12 1.351(11) .
C11 H11 0.9300 .
C12 C13 1.385(11) .
C12 H12 0.9300 .
C13 C14 1.354(10) .
C13 C16 1.486(11) .
C14 C15 1.361(11) .
C14 H14 0.9300 .
C15 H15 0.9300 .
C16 H16A 0.9700 .
C16 H16B 0.9700 .
C17 C22 1.367(9) .
C17 C18 1.387(9) .
C18 C19 1.355(10) .
C18 H18 0.9300 .
C19 C20 1.365(9) .
C19 C23 1.505(9) .
C20 C21 1.370(9) .
C20 H20 0.9300 .
C21 C22 1.366(9) .
C21 C24 1.474(9) .
C22 H22 0.9300 .
C25 C26 1.372(13) .
C25 H25 0.9300 .
C26 C27 1.334(13) .
C26 H26 0.9300 .
C27 C28 1.325(14) .
C27 C30 1.455(13) .
C28 C29 1.349(14) .
C28 H28 0.9300 .
C29 H29 0.9300 .
C30 C30 1.246(17) 3_575
C30 H30 0.9300 .
C31 C32 1.359(13) .
C31 H31 0.9300 .
C32 C33 1.319(16) .
C32 H32 0.9300 .
C33 C34 1.258(16) .
C33 C36 1.53(2) .
C33 C36' 1.54(2) 3_666
C34 C35 1.381(14) .
C34 H34 0.9300 .
C35 H35 0.9300 .
C36 C36' 0.90(2) .
C36 C36' 0.932(19) 3_666
C36 C36 1.27(4) 3_666
C36' C36 0.932(19) 3_666
C36' C36' 1.32(4) 3_666
C36' C33 1.54(2) 3_666
O12 O12 1.77(4) 3_667
